data_2019317
loop_
_publ_author_name
'Liu, Yan-Fei'
'Zhao, Chao-Wei'
'Ma, Jian-Ping'
'Liu, Qi-Kui'
'Dong, Yu-Bin'

_publ_section_title
;
 The coordination chemistry of two symmetric fluorene-based organic
 ligands with cuprous chloride
;
_journal_coeditor_code SF3208
_journal_issue 12
_journal_name_full 'Acta Crystallographica Section C'
_journal_page_first 1488
_journal_page_last 1493
_journal_paper_doi 10.1107/S0108270113030163
_journal_volume 69
_journal_year 2013
_chemical_formula_iupac '[Cu2 Cl2 (C25 H26 N4)]'
_chemical_formula_moiety 'C25 H26 Cl2 Cu2 N4'
_chemical_formula_sum 'C25 H26 Cl2 Cu2 N4'
_chemical_formula_weight 580.48
_chemical_name_systematic
<i>catena</i>-Poly[[tetra-\m~2~-chlorido-tetracopper(I)]-bis[\m-2,7-bis(1<i>H</i>-imidazol-1-yl)-9,9-dipropyl-9<i>H</i>-fluorene]]
_space_group_IT_number 2
_symmetry_cell_setting triclinic
_symmetry_space_group_name_Hall '-P 1'
_symmetry_space_group_name_H-M 'P -1'
_atom_sites_solution_hydrogens geom
_atom_sites_solution_primary direct
_atom_sites_solution_secondary difmap
_audit_creation_method SHELXL-97
_cell_angle_alpha 66.157(5)
_cell_angle_beta 66.036(4)
_cell_angle_gamma 81.515(5)
_cell_formula_units_Z 2
_cell_length_a 11.205(4)
_cell_length_b 11.347(4)
_cell_length_c 11.652(4)
_cell_measurement_reflns_used 1395
_cell_measurement_temperature 298(2)
_cell_measurement_theta_max 22.405
_cell_measurement_theta_min 2.450
_cell_volume 1238.0(8)
_computing_cell_refinement 'SMART (Bruker, 2003)'
_computing_data_collection 'SMART (Bruker, 2003)'
_computing_data_reduction 'SAINT (Bruker, 2003)'
_computing_molecular_graphics 'SHELXTL (Sheldrick, 2008)'
_computing_publication_material 'SHELXTL (Sheldrick, 2008)'
_computing_structure_refinement 'SHELXL97 (Sheldrick, 2008)'
_computing_structure_solution 'SHELXS97 (Sheldrick, 2008)'
_diffrn_ambient_temperature 298(2)
_diffrn_measured_fraction_theta_full 0.983
_diffrn_measured_fraction_theta_max 0.983
_diffrn_measurement_device_type 'Bruker SMART CCD area-detector'
_diffrn_measurement_method 'phi and omega scans'
_diffrn_radiation_monochromator graphite
_diffrn_radiation_source 'fine-focus sealed tube'
_diffrn_radiation_type MoK\a
_diffrn_radiation_wavelength 0.71073
_diffrn_reflns_av_R_equivalents 0.0295
_diffrn_reflns_av_sigmaI/netI 0.0767
_diffrn_reflns_limit_h_max 13
_diffrn_reflns_limit_h_min -13
_diffrn_reflns_limit_k_max 13
_diffrn_reflns_limit_k_min -13
_diffrn_reflns_limit_l_max 11
_diffrn_reflns_limit_l_min -14
_diffrn_reflns_number 6627
_diffrn_reflns_theta_full 25.60
_diffrn_reflns_theta_max 25.60
_diffrn_reflns_theta_min 1.96
_exptl_absorpt_coefficient_mu 1.954
_exptl_absorpt_correction_T_max 0.8593
_exptl_absorpt_correction_T_min 0.4941
_exptl_absorpt_correction_type multi-scan
_exptl_absorpt_process_details '(SADABS; Bruker, 2003)'
_exptl_crystal_colour colourless
_exptl_crystal_density_diffrn 1.557
_exptl_crystal_density_method 'not measured'
_exptl_crystal_description block
_exptl_crystal_F_000 592
_exptl_crystal_size_max 0.42
_exptl_crystal_size_mid 0.17
_exptl_crystal_size_min 0.08
_refine_diff_density_max 0.698
_refine_diff_density_min -0.554
_refine_ls_extinction_method none
_refine_ls_goodness_of_fit_ref 1.003
_refine_ls_hydrogen_treatment constr
_refine_ls_matrix_type full
_refine_ls_number_parameters 320
_refine_ls_number_reflns 4577
_refine_ls_number_restraints 1
_refine_ls_restrained_S_all 1.004
_refine_ls_R_factor_all 0.1030
_refine_ls_R_factor_gt 0.0570
_refine_ls_shift/su_max 0.001
_refine_ls_shift/su_mean 0.000
_refine_ls_structure_factor_coef Fsqd
_refine_ls_weighting_details 'calc w=1/[\s^2^(Fo^2^)+(0.0550P)^2^+0.0000P] where P=(Fo^2^+2Fc^2^)/3'
_refine_ls_weighting_scheme calc
_refine_ls_wR_factor_gt 0.1287
_refine_ls_wR_factor_ref 0.1431
_reflns_number_gt 2525
_reflns_number_total 4577
_reflns_threshold_expression I>2sigma(I)
_cod_data_source_file sf3208.cif
_cod_data_source_block III
_cod_original_cell_volume 1238.0(7)
_cod_database_code 2019317

loop_
_symmetry_equiv_pos_as_xyz
'x, y, z'
'-x, -y, -z'

loop_
_atom_site_type_symbol
_atom_site_label
_atom_site_fract_x
_atom_site_fract_y
_atom_site_fract_z
_atom_site_U_iso_or_equiv
_atom_site_adp_type
_atom_site_calc_flag
_atom_site_refinement_flags
_atom_site_occupancy
_atom_site_symmetry_multiplicity
_atom_site_disorder_assembly
_atom_site_disorder_group
C C1 1.1996(5) 0.9952(5) 0.1717(5) 0.0508(13) Uani d . 1 1 . .
H H1 1.2721 0.9775 0.1054 0.061 Uiso calc R 1 1 . .
C C2 1.0775(5) 1.0702(5) 0.3211(5) 0.0553(14) Uani d . 1 1 . .
H H2 1.0500 1.1153 0.3783 0.066 Uiso calc R 1 1 . .
C C3 0.9999(5) 0.9965(5) 0.3133(5) 0.0577(15) Uani d . 1 1 . .
H H3 0.9107 0.9814 0.3632 0.069 Uiso calc R 1 1 . .
C C4 1.0379(4) 0.8685(4) 0.1694(5) 0.0389(11) Uani d . 1 1 . .
C C5 1.1103(4) 0.8755(4) 0.0381(5) 0.0481(13) Uani d . 1 1 . .
H H5 1.1847 0.9283 -0.0149 0.058 Uiso calc R 1 1 . .
C C6 1.0730(4) 0.8045(4) -0.0148(5) 0.0455(12) Uani d . 1 1 . .
H H6 1.1220 0.8074 -0.1023 0.055 Uiso calc R 1 1 . .
C C7 0.9598(4) 0.7287(4) 0.0668(5) 0.0390(11) Uani d . 1 1 . .
C C8 0.8892(4) 0.7196(4) 0.1999(5) 0.0406(12) Uani d . 1 1 . .
C C9 0.9265(4) 0.7898(4) 0.2539(5) 0.0451(12) Uani d . 1 1 . .
H H9 0.8794 0.7845 0.3425 0.054 Uiso calc R 1 1 . .
C C10 0.7693(5) 0.6289(5) 0.2682(5) 0.0492(14) Uani d . 1 1 B .
C C11 0.6416(5) 0.7023(7) 0.3067(6) 0.071(2) Uani d . 1 1 . .
H H11A 0.5687 0.6443 0.3411 0.086 Uiso calc R 1 1 A 3
H H11B 0.6353 0.7263 0.3799 0.086 Uiso calc R 1 1 A 3
C C12 0.6284(6) 0.8198(7) 0.1949(8) 0.091(2) Uani d P 0.42(5) 1 B 3
H H12A 0.6235 0.8016 0.1224 0.109 Uiso calc PR 0.42(5) 1 B 3
H H12B 0.6963 0.8841 0.1583 0.109 Uiso calc PR 0.42(5) 1 B 3
C C13A 0.495(4) 0.855(5) 0.285(7) 0.132(13) Uani d P 0.42(5) 1 B 3
H H13A 0.4260 0.8203 0.2788 0.198 Uiso calc PR 0.42(5) 1 B 3
H H13B 0.4884 0.9474 0.2546 0.198 Uiso calc PR 0.42(5) 1 B 3
H H13C 0.4878 0.8204 0.3777 0.198 Uiso calc PR 0.42(5) 1 B 3
C C12' 0.6284(6) 0.8198(7) 0.1949(8) 0.091(2) Uani d P 0.58(5) 1 B 4
H H12C 0.6454 0.7947 0.1195 0.109 Uiso calc PR 0.58(5) 1 B 4
H H12D 0.6993 0.8779 0.1666 0.109 Uiso calc PR 0.58(5) 1 B 4
C C13B 0.4999(19) 0.903(2) 0.210(3) 0.080(7) Uani d P 0.58(5) 1 B 4
H H13D 0.4262 0.8490 0.2405 0.120 Uiso calc PR 0.58(5) 1 B 4
H H13E 0.5095 0.9702 0.1229 0.120 Uiso calc PR 0.58(5) 1 B 4
H H13F 0.4864 0.9414 0.2739 0.120 Uiso calc PR 0.58(5) 1 B 4
C C14 0.7642(7) 0.5202(7) 0.3975(6) 0.090(2) Uani d . 1 1 . .
H H14A 0.7444 0.5567 0.4652 0.108 Uiso calc R 1 1 B .
H H14B 0.6905 0.4647 0.4272 0.108 Uiso calc R 1 1 . .
C C15 0.8676(8) 0.4449(8) 0.4001(8) 0.124(3) Uani d U 1 1 B .
H H15A 0.9418 0.4997 0.3701 0.149 Uiso calc R 1 1 . .
H H15B 0.8870 0.4066 0.3337 0.149 Uiso calc R 1 1 . .
C C16 0.8575(8) 0.3320(8) 0.5401(7) 0.143(4) Uani d U 1 1 . .
H H16A 0.8321 0.3666 0.6093 0.215 Uiso calc R 1 1 B .
H H16B 0.9409 0.2920 0.5306 0.215 Uiso calc R 1 1 . .
H H16C 0.7935 0.2691 0.5651 0.215 Uiso calc R 1 1 . .
C C17 0.7850(4) 0.5895(4) 0.1520(5) 0.0402(11) Uani d . 1 1 . .
C C18 0.8953(4) 0.6503(4) 0.0353(5) 0.0391(11) Uani d . 1 1 B .
C C19 0.9251(4) 0.6322(5) -0.0817(5) 0.0485(13) Uani d . 1 1 . .
H H19 0.9993 0.6717 -0.1574 0.058 Uiso calc R 1 1 B .
C C20 0.8451(4) 0.5551(5) -0.0883(5) 0.0460(13) Uani d . 1 1 B .
H H20 0.8639 0.5443 -0.1688 0.055 Uiso calc R 1 1 . .
C C21 0.7375(4) 0.4946(4) 0.0258(5) 0.0388(11) Uani d . 1 1 . .
C C22 0.7064(4) 0.5105(4) 0.1466(5) 0.0443(12) Uani d . 1 1 B .
H H22 0.6337 0.4685 0.2229 0.053 Uiso calc R 1 1 . .
C C23 0.5576(5) 0.3388(5) 0.1157(5) 0.0592(15) Uani d . 1 1 . .
H H23 0.5321 0.3277 0.2061 0.071 Uiso calc R 1 1 B .
C C24 0.6597(5) 0.4078(6) -0.0989(6) 0.0753(19) Uani d . 1 1 . .
H H24 0.7176 0.4519 -0.1871 0.090 Uiso calc R 1 1 B .
C C25 0.5641(5) 0.3242(6) -0.0605(6) 0.0736(19) Uani d . 1 1 . .
H H25 0.5454 0.3008 -0.1193 0.088 Uiso calc R 1 1 . .
Cl Cl1 1.27524(14) 1.23830(15) 0.39214(14) 0.0714(5) Uani d . 1 1 . .
Cl Cl2A 1.3646(9) 0.9094(12) 0.6438(11) 0.108(3) Uani d P 0.50 1 . 1
Cl Cl2B 1.3622(12) 0.8722(13) 0.6090(12) 0.124(3) Uani d P 0.50 1 . 2
Cu Cu1 1.34449(6) 1.17696(6) 0.18473(7) 0.0639(3) Uani d . 1 1 . .
Cu Cu2 1.40380(10) 1.08864(10) 0.46070(9) 0.1152(4) Uani d . 1 1 . .
N N1 1.2024(4) 1.0690(4) 0.2329(4) 0.0518(11) Uani d . 1 1 . .
N N2 1.0773(4) 0.9482(4) 0.2180(4) 0.0426(10) Uani d . 1 1 . .
N N3 0.6553(3) 0.4151(4) 0.0156(4) 0.0428(10) Uani d . 1 1 B .
N N4 0.4999(4) 0.2798(4) 0.0742(4) 0.0531(11) Uani d . 1 1 . .

loop_
_atom_site_aniso_label
_atom_site_aniso_U_11
_atom_site_aniso_U_22
_atom_site_aniso_U_33
_atom_site_aniso_U_12
_atom_site_aniso_U_13
_atom_site_aniso_U_23
C1 0.047(3) 0.054(3) 0.055(3) -0.019(3) -0.022(3) -0.016(3)
C2 0.060(3) 0.055(3) 0.054(3) -0.017(3) -0.017(3) -0.023(3)
C3 0.051(3) 0.067(4) 0.057(3) -0.022(3) -0.013(3) -0.026(3)
C4 0.045(3) 0.033(3) 0.045(3) -0.011(2) -0.024(2) -0.010(2)
C5 0.044(3) 0.041(3) 0.060(4) -0.015(2) -0.019(3) -0.015(3)
C6 0.044(3) 0.046(3) 0.043(3) -0.011(2) -0.011(2) -0.016(2)
C7 0.037(3) 0.033(3) 0.049(3) -0.006(2) -0.020(2) -0.011(2)
C8 0.044(3) 0.037(3) 0.041(3) -0.014(2) -0.018(2) -0.009(2)
C9 0.049(3) 0.051(3) 0.039(3) -0.015(3) -0.018(2) -0.014(2)
C10 0.063(3) 0.050(3) 0.036(3) -0.029(3) -0.023(3) -0.003(2)
C11 0.048(3) 0.112(6) 0.057(4) -0.044(4) 0.008(3) -0.048(4)
C12 0.052(4) 0.103(6) 0.135(7) -0.001(4) -0.034(4) -0.064(6)
C13A 0.12(2) 0.16(3) 0.16(4) 0.08(2) -0.10(3) -0.09(3)
C12' 0.052(4) 0.103(6) 0.135(7) -0.001(4) -0.034(4) -0.064(6)
C13B 0.081(9) 0.090(13) 0.103(14) 0.030(9) -0.052(10) -0.061(11)
C14 0.101(5) 0.081(5) 0.091(5) -0.033(4) -0.053(5) -0.007(4)
C15 0.099(6) 0.102(7) 0.129(7) -0.015(5) -0.023(6) -0.017(5)
C16 0.158(8) 0.115(7) 0.092(6) 0.026(6) -0.049(6) 0.016(5)
C17 0.040(3) 0.035(3) 0.050(3) -0.008(2) -0.021(2) -0.013(2)
C18 0.043(3) 0.038(3) 0.046(3) -0.003(2) -0.022(2) -0.018(2)
C19 0.042(3) 0.053(3) 0.048(3) -0.015(2) -0.009(2) -0.020(3)
C20 0.043(3) 0.054(3) 0.041(3) -0.014(2) -0.008(2) -0.023(3)
C21 0.039(3) 0.039(3) 0.049(3) -0.003(2) -0.023(2) -0.018(2)
C22 0.039(3) 0.045(3) 0.046(3) -0.014(2) -0.013(2) -0.012(2)
C23 0.060(3) 0.072(4) 0.049(3) -0.030(3) -0.013(3) -0.024(3)
C24 0.074(4) 0.107(5) 0.052(4) -0.044(4) -0.008(3) -0.038(4)
C25 0.071(4) 0.102(5) 0.077(4) -0.022(4) -0.026(4) -0.055(4)
Cl1 0.0700(9) 0.0837(11) 0.0634(9) -0.0198(8) -0.0174(8) -0.0319(8)
Cl2A 0.056(3) 0.121(7) 0.089(5) -0.020(3) -0.007(3) 0.003(4)
Cl2B 0.105(4) 0.120(7) 0.107(6) -0.032(4) -0.038(4) 0.005(4)
Cu1 0.0633(5) 0.0590(5) 0.0775(5) -0.0270(4) -0.0286(4) -0.0225(4)
Cu2 0.1243(8) 0.1292(9) 0.0919(7) 0.0121(7) -0.0473(6) -0.0392(6)
N1 0.058(3) 0.049(3) 0.057(3) -0.022(2) -0.026(2) -0.016(2)
N2 0.047(2) 0.040(2) 0.046(2) -0.0133(19) -0.020(2) -0.013(2)
N3 0.039(2) 0.046(2) 0.049(3) -0.0109(19) -0.016(2) -0.021(2)
N4 0.056(3) 0.058(3) 0.052(3) -0.019(2) -0.018(2) -0.024(2)

loop_
_atom_type_symbol
_atom_type_description
_atom_type_scat_dispersion_real
_atom_type_scat_dispersion_imag
_atom_type_scat_source
C C 0.0033 0.0016 'International Tables Vol C Tables 4.2.6.8 and 6.1.1.4'
H H 0.0000 0.0000 'International Tables Vol C Tables 4.2.6.8 and 6.1.1.4'
N N 0.0061 0.0033 'International Tables Vol C Tables 4.2.6.8 and 6.1.1.4'
Cl Cl 0.1484 0.1585 'International Tables Vol C Tables 4.2.6.8 and 6.1.1.4'
Cu Cu 0.3201 1.2651 'International Tables Vol C Tables 4.2.6.8 and 6.1.1.4'

loop_
_geom_angle_atom_site_label_1
_geom_angle_atom_site_label_2
_geom_angle_atom_site_label_3
_geom_angle_site_symmetry_1
_geom_angle_site_symmetry_3
_geom_angle
_geom_angle_publ_flag
N1 C1 N2 . . 111.0(5) ?
N1 C1 H1 . . 124.5 ?
N2 C1 H1 . . 124.5 ?
C3 C2 N1 . . 109.9(5) ?
C3 C2 H2 . . 125.0 ?
N1 C2 H2 . . 125.0 ?
C2 C3 N2 . . 106.6(4) ?
C2 C3 H3 . . 126.7 ?
N2 C3 H3 . . 126.7 ?
C5 C4 C9 . . 122.1(4) ?
C5 C4 N2 . . 118.6(4) ?
C9 C4 N2 . . 119.3(4) ?
C6 C5 C4 . . 120.6(4) ?
C6 C5 H5 . . 119.7 ?
C4 C5 H5 . . 119.7 ?
C5 C6 C7 . . 117.9(4) ?
C5 C6 H6 . . 121.0 ?
C7 C6 H6 . . 121.0 ?
C6 C7 C8 . . 121.2(4) ?
C6 C7 C18 . . 129.4(4) ?
C8 C7 C18 . . 109.4(4) ?
C9 C8 C7 . . 121.1(4) ?
C9 C8 C10 . . 128.0(4) ?
C7 C8 C10 . . 110.8(4) ?
C8 C9 C4 . . 117.0(4) ?
C8 C9 H9 . . 121.5 ?
C4 C9 H9 . . 121.5 ?
C14 C10 C17 . . 115.5(5) ?
C14 C10 C11 . . 105.6(5) ?
C17 C10 C11 . . 110.7(4) ?
C14 C10 C8 . . 113.9(4) ?
C17 C10 C8 . . 100.4(3) ?
C11 C10 C8 . . 110.9(4) ?
C12 C11 C10 . . 115.3(5) ?
C12 C11 H11A . . 108.5 ?
C10 C11 H11A . . 108.5 ?
C12 C11 H11B . . 108.5 ?
C10 C11 H11B . . 108.5 ?
H11A C11 H11B . . 107.5 ?
C11 C12 C13A . . 94(3) ?
C11 C12 H12A . . 112.9 ?
C13A C12 H12A . . 112.9 ?
C11 C12 H12B . . 112.9 ?
C13A C12 H12B . . 112.9 ?
H12A C12 H12B . . 110.3 ?
C15 C14 C10 . . 120.0(7) ?
C15 C14 H14A . . 107.3 ?
C10 C14 H14A . . 107.3 ?
C15 C14 H14B . . 107.3 ?
C10 C14 H14B . . 107.3 ?
H14A C14 H14B . . 106.9 ?
C14 C15 C16 . . 118.0(7) ?
C14 C15 H15A . . 107.8 ?
C16 C15 H15A . . 107.8 ?
C14 C15 H15B . . 107.8 ?
C16 C15 H15B . . 107.8 ?
H15A C15 H15B . . 107.2 ?
C15 C16 H16A . . 109.5 ?
C15 C16 H16B . . 109.5 ?
H16A C16 H16B . . 109.5 ?
C15 C16 H16C . . 109.5 ?
H16A C16 H16C . . 109.5 ?
H16B C16 H16C . . 109.5 ?
C22 C17 C18 . . 119.1(4) ?
C22 C17 C10 . . 129.7(4) ?
C18 C17 C10 . . 111.2(3) ?
C19 C18 C17 . . 121.0(4) ?
C19 C18 C7 . . 130.8(4) ?
C17 C18 C7 . . 108.3(4) ?
C18 C19 C20 . . 120.1(4) ?
C18 C19 H19 . . 119.9 ?
C20 C19 H19 . . 119.9 ?
C21 C20 C19 . . 119.2(4) ?
C21 C20 H20 . . 120.4 ?
C19 C20 H20 . . 120.4 ?
C20 C21 C22 . . 121.6(4) ?
C20 C21 N3 . . 117.9(4) ?
C22 C21 N3 . . 120.5(4) ?
C17 C22 C21 . . 119.0(4) ?
C17 C22 H22 . . 120.5 ?
C21 C22 H22 . . 120.5 ?
N3 C23 N4 . . 112.8(4) ?
N3 C23 H23 . . 123.6 ?
N4 C23 H23 . . 123.6 ?
C25 C24 N3 . . 106.6(5) ?
C25 C24 H24 . . 126.7 ?
N3 C24 H24 . . 126.7 ?
N4 C25 C24 . . 110.3(5) ?
N4 C25 H25 . . 124.8 ?
C24 C25 H25 . . 124.8 ?
Cu2 Cl1 Cu1 . . 86.93(6) ?
Cu2 Cl2A Cu2 . 2_876 78.2(3) ?
Cu2 Cl2B Cu2 . 2_876 74.0(3) ?
N4 Cu1 N1 1_665 . 158.65(17) y
N4 Cu1 Cl1 1_665 . 98.40(13) y
N1 Cu1 Cl1 . . 102.52(13) y
Cl1 Cu2 Cl2A . . 131.7(3) y
Cl1 Cu2 Cl2B . . 131.3(3) ?
Cl2A Cu2 Cl2B . . 17.5(4) ?
Cl1 Cu2 Cl2A . 2_876 126.3(3) ?
Cl2A Cu2 Cl2A . 2_876 101.8(3) ?
Cl2B Cu2 Cl2A . 2_876 100.7(5) ?
Cl1 Cu2 Cl2B . 2_876 122.7(3) y
Cl2A Cu2 Cl2B . 2_876 102.0(5) ?
Cl2B Cu2 Cl2B . 2_876 106.0(3) y
Cl2A Cu2 Cl2B 2_876 2_876 16.6(4) ?
Cl1 Cu2 Cu2 . 2_876 173.74(8) ?
Cl2A Cu2 Cu2 . 2_876 53.5(3) ?
Cl2B Cu2 Cu2 . 2_876 54.9(3) ?
Cl2A Cu2 Cu2 2_876 2_876 48.3(3) ?
Cl2B Cu2 Cu2 2_876 2_876 51.1(3) ?
C1 N1 C2 . . 105.9(4) ?
C1 N1 Cu1 . . 126.7(4) ?
C2 N1 Cu1 . . 126.6(3) ?
C1 N2 C3 . . 106.5(4) ?
C1 N2 C4 . . 125.9(4) ?
C3 N2 C4 . . 127.5(4) ?
C23 N3 C24 . . 106.0(4) ?
C23 N3 C21 . . 126.9(4) ?
C24 N3 C21 . . 127.1(4) ?
C23 N4 C25 . . 104.2(4) ?
C23 N4 Cu1 . 1_445 125.3(4) ?
C25 N4 Cu1 . 1_445 129.8(3) ?

loop_
_geom_bond_atom_site_label_1
_geom_bond_atom_site_label_2
_geom_bond_site_symmetry_2
_geom_bond_distance
_geom_bond_publ_flag
C1 N1 . 1.310(6) ?
C1 N2 . 1.356(5) ?
C1 H1 . 0.9300 ?
C2 C3 . 1.343(6) ?
C2 N1 . 1.360(6) ?
C2 H2 . 0.9300 ?
C3 N2 . 1.362(6) ?
C3 H3 . 0.9300 ?
C4 C5 . 1.385(6) ?
C4 C9 . 1.395(5) ?
C4 N2 . 1.438(5) ?
C5 C6 . 1.384(6) ?
C5 H5 . 0.9300 ?
C6 C7 . 1.390(6) ?
C6 H6 . 0.9300 ?
C7 C8 . 1.393(6) ?
C7 C18 . 1.455(5) ?
C8 C9 . 1.386(6) ?
C8 C10 . 1.542(6) ?
C9 H9 . 0.9300 ?
C10 C14 . 1.497(7) ?
C10 C17 . 1.528(6) ?
C10 C11 . 1.539(8) ?
C11 C12 . 1.481(9) ?
C11 H11A . 0.9700 ?
C11 H11B . 0.9700 ?
C12 C13A . 1.55(4) ?
C12 H12A . 0.9700 ?
C12 H12B . 0.9700 ?
C13A H13A . 0.9600 ?
C13A H13B . 0.9600 ?
C13A H13C . 0.9600 ?
C13B H13D . 0.9600 ?
C13B H13E . 0.9600 ?
C13B H13F . 0.9600 ?
C14 C15 . 1.338(9) ?
C14 H14A . 0.9700 ?
C14 H14B . 0.9700 ?
C15 C16 . 1.587(10) ?
C15 H15A . 0.9700 ?
C15 H15B . 0.9700 ?
C16 H16A . 0.9600 ?
C16 H16B . 0.9600 ?
C16 H16C . 0.9600 ?
C17 C22 . 1.381(5) ?
C17 C18 . 1.408(6) ?
C18 C19 . 1.360(6) ?
C19 C20 . 1.383(5) ?
C19 H19 . 0.9300 ?
C20 C21 . 1.378(5) ?
C20 H20 . 0.9300 ?
C21 C22 . 1.387(6) ?
C21 N3 . 1.449(5) ?
C22 H22 . 0.9300 ?
C23 N3 . 1.317(5) ?
C23 N4 . 1.322(5) ?
C23 H23 . 0.9300 ?
C24 C25 . 1.348(6) ?
C24 N3 . 1.350(6) ?
C24 H24 . 0.9300 ?
C25 N4 . 1.336(6) ?
C25 H25 . 0.9300 ?
Cl1 Cu2 . 2.171(2) y
Cl1 Cu1 . 2.5700(17) y
Cl2A Cu2 . 2.209(13) y
Cl2A Cu2 2_876 2.376(9) ?
Cl2B Cu2 . 2.342(13) y
Cl2B Cu2 2_876 2.460(11) ?
Cu1 N4 1_665 1.901(4) y
Cu1 N1 . 1.910(3) y
Cu2 Cl2A 2_876 2.376(9) y
Cu2 Cl2B 2_876 2.460(11) y
Cu2 Cu2 2_876 2.893(2) ?
N4 Cu1 1_445 1.901(4) ?

loop_
_geom_hbond_atom_site_label_D
_geom_hbond_atom_site_label_H
_geom_hbond_atom_site_label_A
_geom_hbond_site_symmetry_A
_geom_hbond_distance_DH
_geom_hbond_distance_HA
_geom_hbond_distance_DA
_geom_hbond_angle_DHA
C13A H13C Cl2B 1_455 0.96 2.75 3.53(6) 138.8
C9 H9 Cl1 2_776 0.93 2.79 3.715(5) 176.2
C23 H23 Cl1 1_445 0.93 2.83 3.392(5) 119.7

loop_
_geom_torsion_atom_site_label_1
_geom_torsion_atom_site_label_2
_geom_torsion_atom_site_label_3
_geom_torsion_atom_site_label_4
_geom_torsion_site_symmetry_1
_geom_torsion_site_symmetry_4
_geom_torsion
N1 C2 C3 N2 . . -0.2(6)
C9 C4 C5 C6 . . 0.8(7)
N2 C4 C5 C6 . . -177.4(4)
C4 C5 C6 C7 . . 1.3(7)
C5 C6 C7 C8 . . -2.9(7)
C5 C6 C7 C18 . . 176.7(5)
C6 C7 C8 C9 . . 2.5(7)
C18 C7 C8 C9 . . -177.1(4)
C6 C7 C8 C10 . . -179.5(4)
C18 C7 C8 C10 . . 0.9(5)
C7 C8 C9 C4 . . -0.5(7)
C10 C8 C9 C4 . . -178.1(5)
C5 C4 C9 C8 . . -1.2(7)
N2 C4 C9 C8 . . 177.0(4)
C9 C8 C10 C14 . . -58.1(8)
C7 C8 C10 C14 . . 124.0(5)
C9 C8 C10 C17 . . 177.8(5)
C7 C8 C10 C17 . . 0.0(5)
C9 C8 C10 C11 . . 60.8(6)
C7 C8 C10 C11 . . -117.1(5)
C14 C10 C11 C12 . . 176.6(4)
C17 C10 C11 C12 . . -57.7(6)
C8 C10 C11 C12 . . 52.8(6)
C10 C11 C12 C13A . . -177.9(14)
C17 C10 C14 C15 . . 63.5(8)
C11 C10 C14 C15 . . -173.8(7)
C8 C10 C14 C15 . . -51.9(9)
C10 C14 C15 C16 . . 179.4(6)
C14 C10 C17 C22 . . 58.7(7)
C11 C10 C17 C22 . . -61.2(7)
C8 C10 C17 C22 . . -178.4(5)
C14 C10 C17 C18 . . -123.8(5)
C11 C10 C17 C18 . . 116.3(4)
C8 C10 C17 C18 . . -0.9(5)
C22 C17 C18 C19 . . 0.0(7)
C10 C17 C18 C19 . . -177.8(4)
C22 C17 C18 C7 . . 179.3(4)
C10 C17 C18 C7 . . 1.5(5)
C6 C7 C18 C19 . . -1.9(9)
C8 C7 C18 C19 . . 177.7(5)
C6 C7 C18 C17 . . 178.9(5)
C8 C7 C18 C17 . . -1.4(5)
C17 C18 C19 C20 . . 1.3(7)
C7 C18 C19 C20 . . -177.8(5)
C18 C19 C20 C21 . . -1.7(7)
C19 C20 C21 C22 . . 0.9(7)
C19 C20 C21 N3 . . 179.6(4)
C18 C17 C22 C21 . . -0.9(7)
C10 C17 C22 C21 . . 176.5(5)
C20 C21 C22 C17 . . 0.4(7)
N3 C21 C22 C17 . . -178.3(4)
N3 C24 C25 N4 . . 0.3(7)
Cu2 Cl1 Cu1 N4 . 1_665 -85.09(15)
Cu2 Cl1 Cu1 N1 . . 99.16(14)
Cu1 Cl1 Cu2 Cl2A . . -117.9(3)
Cu1 Cl1 Cu2 Cl2B . . -94.5(3)
Cu1 Cl1 Cu2 Cl2A . 2_876 67.6(3)
Cu1 Cl1 Cu2 Cl2B . 2_876 87.3(3)
Cu1 Cl1 Cu2 Cu2 . 2_876 97.7(6)
Cu2 Cl2A Cu2 Cl1 2_876 . -175.47(11)
Cu2 Cl2A Cu2 Cl2B 2_876 . 88.1(19)
Cu2 Cl2A Cu2 Cl2A 2_876 2_876 0.0
Cu2 Cl2A Cu2 Cl2B 2_876 2_876 -17.0(4)
Cu2 Cl2B Cu2 Cl1 2_876 . -178.38(10)
Cu2 Cl2B Cu2 Cl2A 2_876 . -79.2(18)
Cu2 Cl2B Cu2 Cl2A 2_876 2_876 16.2(4)
Cu2 Cl2B Cu2 Cl2B 2_876 2_876 0.0
N2 C1 N1 C2 . . -0.3(6)
N2 C1 N1 Cu1 . . -170.0(3)
C3 C2 N1 C1 . . 0.3(6)
C3 C2 N1 Cu1 . . 170.0(4)
N4 Cu1 N1 C1 1_665 . 24.0(8)
Cl1 Cu1 N1 C1 . . -167.7(4)
N4 Cu1 N1 C2 1_665 . -143.7(5)
Cl1 Cu1 N1 C2 . . 24.7(4)
N1 C1 N2 C3 . . 0.2(6)
N1 C1 N2 C4 . . 177.3(4)
C2 C3 N2 C1 . . 0.0(6)
C2 C3 N2 C4 . . -177.0(4)
C5 C4 N2 C1 . . -25.1(7)
C9 C4 N2 C1 . . 156.7(5)
C5 C4 N2 C3 . . 151.3(5)
C9 C4 N2 C3 . . -26.9(7)
N4 C23 N3 C24 . . 1.5(6)
N4 C23 N3 C21 . . 179.2(4)
C25 C24 N3 C23 . . -1.0(7)
C25 C24 N3 C21 . . -178.7(5)
C20 C21 N3 C23 . . 171.9(5)
C22 C21 N3 C23 . . -9.4(7)
C20 C21 N3 C24 . . -10.9(7)
C22 C21 N3 C24 . . 167.9(5)
N3 C23 N4 C25 . . -1.2(6)
N3 C23 N4 Cu1 . 1_445 -172.9(3)
C24 C25 N4 C23 . . 0.5(7)
C24 C25 N4 Cu1 . 1_445 171.6(4)
